data_7207180
loop_
_publ_author_name
'Li, Xian-Qiang'
'Zhang, Hua-Bin'
'Wu, Shu-Ting'
'Lin, Jian-Di'
'Lin, Ping'
'Li, Zhi-Hua'
'Du, Shao-Wu'

_publ_section_title
;
 Synthesis, structures and luminescent properties of new Pb(ii)/M(i) (M =
 K, Rb and Cs) frameworks based on dicarboxylic acids: a novel icosahedral
 Pb6-M6 SBU
;
_journal_issue 3
_journal_name_full CrystEngComm
_journal_page_first 936
_journal_paper_doi 10.1039/c1ce06111a
_journal_volume 14
_journal_year 2012
_chemical_formula_sum 'C80 H64 K6 N2 O39 Pb6'
_chemical_formula_weight 3155.13
_chemical_name_systematic
;
?
;
_space_group_IT_number 194
_symmetry_cell_setting hexagonal
_symmetry_space_group_name_Hall '-P 6c 2c'
_symmetry_space_group_name_H-M 'P 63/m m c'
_atom_sites_solution_hydrogens geom
_atom_sites_solution_primary direct
_atom_sites_solution_secondary difmap
_audit_creation_method SHELXL-97
_cell_angle_alpha 90.00
_cell_angle_beta 90.00
_cell_angle_gamma 120.00
_cell_formula_units_Z 2
_cell_length_a 15.8708(6)
_cell_length_b 15.8708(6)
_cell_length_c 24.2726(16)
_cell_measurement_reflns_used 5073
_cell_measurement_temperature 293(2)
_cell_measurement_theta_max 27.4797
_cell_measurement_theta_min 2.2386
_cell_volume 5294.7(4)
_computing_structure_refinement 'SHELXL-97 (Sheldrick, 1997)'
_computing_structure_solution 'SHELXS-97 (Sheldrick, 1990)'
_diffrn_ambient_temperature 293(2)
_diffrn_detector_area_resol_mean 13.6612
_diffrn_measured_fraction_theta_full 0.992
_diffrn_measured_fraction_theta_max 0.992
_diffrn_measurement_device_type
;
Mercury2 (2x2 bin mode)
;
_diffrn_measurement_method CCD_Profile_fitting
_diffrn_radiation_monochromator graphite
_diffrn_radiation_source 'fine-focus sealed tube'
_diffrn_radiation_type MoK\a
_diffrn_radiation_wavelength 0.71073
_diffrn_reflns_av_R_equivalents 0.0353
_diffrn_reflns_av_sigmaI/netI 0.0132
_diffrn_reflns_limit_h_max 19
_diffrn_reflns_limit_h_min -19
_diffrn_reflns_limit_k_max 12
_diffrn_reflns_limit_k_min -19
_diffrn_reflns_limit_l_max 29
_diffrn_reflns_limit_l_min -29
_diffrn_reflns_number 34219
_diffrn_reflns_theta_full 25.50
_diffrn_reflns_theta_max 25.50
_diffrn_reflns_theta_min 2.57
_exptl_absorpt_coefficient_mu 9.820
_exptl_absorpt_correction_T_max 1.0000
_exptl_absorpt_correction_T_min 0.6444
_exptl_absorpt_correction_type multi-scan
_exptl_crystal_colour Colorless
_exptl_crystal_density_diffrn 1.979
_exptl_crystal_density_method 'not measured'
_exptl_crystal_description Prism
_exptl_crystal_F_000 2951
_exptl_crystal_size_max 0.2000
_exptl_crystal_size_mid 0.2000
_exptl_crystal_size_min 0.2000
_refine_diff_density_max 2.225
_refine_diff_density_min -1.590
_refine_diff_density_rms 0.161
_refine_ls_extinction_method none
_refine_ls_goodness_of_fit_ref 1.053
_refine_ls_hydrogen_treatment mixed
_refine_ls_matrix_type full
_refine_ls_number_parameters 126
_refine_ls_number_reflns 1874
_refine_ls_number_restraints 24
_refine_ls_restrained_S_all 1.050
_refine_ls_R_factor_all 0.0381
_refine_ls_R_factor_gt 0.0366
_refine_ls_shift/su_max 0.001
_refine_ls_shift/su_mean 0.000
_refine_ls_structure_factor_coef Fsqd
_refine_ls_weighting_details 'calc w=1/[\s^2^(Fo^2^)+(0.0624P)^2^+45.5334P] where P=(Fo^2^+2Fc^2^)/3'
_refine_ls_weighting_scheme calc
_refine_ls_wR_factor_gt 0.1102
_refine_ls_wR_factor_ref 0.1115
_reflns_number_gt 1809
_reflns_number_total 1874
_reflns_threshold_expression >2sigma(I)
_cod_data_source_file c1ce06111a.txt
_cod_data_source_block compound_1
_cod_depositor_comments
;
The following automatic conversions were performed:

'_exptl_absorpt_correction_type' value 'Multi-scan' changed to
'multi-scan' according to
/home/saulius/struct/CIF-dictionaries/cif_core.dic dictionary named
'cif_core.dic' version 2.4.1 from 2010-06-29.

Automatic conversion script
Id: cif_fix_values 1715 2011-07-08 13:25:40Z adriana 
;
_cod_original_sg_symbol_H-M P63/mmc
_cod_database_code 7207180

loop_
_symmetry_equiv_pos_as_xyz
'x, y, z'
'x-y, x, z+1/2'
'-y, x-y, z'
'-x, -y, z+1/2'
'-x+y, -x, z'
'y, -x+y, z+1/2'
'-y, -x, -z+1/2'
'x-y, -y, -z'
'x, x-y, -z+1/2'
'y, x, -z'
'-x+y, y, -z+1/2'
'-x, -x+y, -z'
'-x, -y, -z'
'-x+y, -x, -z-1/2'
'y, -x+y, -z'
'x, y, -z-1/2'
'x-y, x, -z'
'-y, x-y, -z-1/2'
'y, x, z-1/2'
'-x+y, y, z'
'-x, -x+y, z-1/2'
'-y, -x, z'
'x-y, -y, z-1/2'
'x, x-y, z'

loop_
_atom_site_label
_atom_site_type_symbol
_atom_site_fract_x
_atom_site_fract_y
_atom_site_fract_z
_atom_site_U_iso_or_equiv
_atom_site_adp_type
_atom_site_occupancy
_atom_site_symmetry_multiplicity
_atom_site_calc_flag
_atom_site_refinement_flags
Pb1 Pb -0.28067(2) -0.140335(12) 0.475857(14) 0.02920(17) Uani 1 2 d S
K1 K -0.1770(2) -0.08851(11) 0.63826(13) 0.0629(8) Uani 1 2 d S
O1 O -0.4040(3) -0.2919(3) 0.50769(19) 0.0354(10) Uani 1 1 d .
O2 O -0.2958(4) -0.2517(4) 0.5751(2) 0.0453(13) Uani 1 1 d .
O3 O -0.3712(5) -0.1856(2) 0.3962(3) 0.0358(15) Uani 1 2 d S
O4 O -0.2234(5) -0.1117(2) 0.3560(3) 0.0371(15) Uani 1 2 d S
O5 O 0.0000 0.0000 0.7068(12) 0.112(7) Uani 1 6 d SU
O6W O 0.0000 0.0000 0.530(2) 0.109(17) Uani 0.50 6 d SPU
N1 N -0.6667 -0.3333 0.4499(6) 0.032(3) Uani 1 6 d S
C1 C -0.3763(5) -0.3073(5) 0.5540(3) 0.0340(15) Uani 1 1 d .
C2 C -0.3138(8) -0.1569(4) 0.3546(4) 0.0303(19) Uani 1 2 d S
C3 C -0.5341(3) -0.4659(3) 0.5580(4) 0.030(2) Uani 1 2 d S
H3 H -0.5485 -0.4515 0.5233 0.037 Uiso 1 2 calc SR
C4 C -0.4472(5) -0.3998(5) 0.5831(3) 0.0320(14) Uani 1 1 d .
C5 C -0.4263(6) -0.4230(6) 0.6350(3) 0.0453(19) Uani 1 1 d .
H5 H -0.3686 -0.3797 0.6526 0.054 Uiso 1 1 calc R
C6 C -0.4906(5) -0.5094(5) 0.6602(4) 0.053(3) Uani 1 2 d S
H6 H -0.4754 -0.5246 0.6944 0.064 Uiso 1 2 calc SR
C7 C -0.3125(11) -0.1562(5) 0.2500 0.032(3) Uani 1 4 d S
H7 H -0.2448 -0.1224 0.2500 0.038 Uiso 1 4 calc SR
C8 C -0.3659(7) -0.1830(3) 0.3000(4) 0.032(2) Uani 1 2 d S
C9 C -0.4653(9) -0.2327(4) 0.2990(5) 0.108(8) Uani 1 2 d SU
H9 H -0.5000 -0.2500 0.3319 0.129 Uiso 1 2 calc SR
C10 C -0.5139(16) -0.2570(8) 0.2500 0.19(2) Uani 1 4 d SU
H10 H -0.5816 -0.2908 0.2500 0.225 Uiso 1 4 calc SR
C11 C -0.6667 -0.3333 0.5113(8) 0.063(6) Uani 1 6 d S
H11A H -0.6996 -0.3992 0.5245 0.094 Uiso 0.33 2 calc SPR
H11B H -0.6996 -0.3004 0.5245 0.094 Uiso 0.33 2 calc SPR
H11C H -0.6008 -0.3004 0.5245 0.094 Uiso 0.33 2 calc SPR
C12 C -0.6149(4) -0.2298(7) 0.4300(4) 0.046(3) Uani 1 2 d S
H12A H -0.6147 -0.2290 0.3904 0.069 Uiso 1 2 calc SR
H12B H -0.5491 -0.1972 0.4433 0.069 Uiso 0.50 1 calc PR
H12C H -0.6478 -0.1971 0.4435 0.069 Uiso 0.50 1 calc PR

loop_
_atom_site_aniso_label
_atom_site_aniso_U_11
_atom_site_aniso_U_22
_atom_site_aniso_U_33
_atom_site_aniso_U_23
_atom_site_aniso_U_13
_atom_site_aniso_U_12
Pb1 0.0234(2) 0.0288(2) 0.0336(2) 0.00004(6) 0.00008(13) 0.01171(11)
K1 0.0708(19) 0.0428(9) 0.0843(19) -0.0189(8) -0.0379(16) 0.0354(9)
O1 0.032(3) 0.030(2) 0.040(2) 0.009(2) 0.001(2) 0.013(2)
O2 0.032(3) 0.034(3) 0.055(3) -0.004(2) -0.014(2) 0.005(2)
O3 0.027(3) 0.042(3) 0.033(3) 0.0016(14) 0.003(3) 0.0137(17)
O4 0.030(4) 0.044(3) 0.033(3) 0.0003(14) 0.001(3) 0.0150(18)
O5 0.053(6) 0.053(6) 0.23(2) 0.000 0.000 0.027(3)
O6W 0.060(13) 0.060(13) 0.21(5) 0.000 0.000 0.030(7)
N1 0.029(4) 0.029(4) 0.038(7) 0.000 0.000 0.015(2)
C1 0.036(4) 0.028(3) 0.040(4) -0.001(3) 0.003(3) 0.018(3)
C2 0.038(5) 0.029(3) 0.027(4) -0.001(2) -0.002(4) 0.019(3)
C3 0.029(3) 0.029(3) 0.035(5) 0.0006(19) -0.0006(19) 0.014(4)
C4 0.030(3) 0.024(3) 0.038(3) -0.004(3) -0.003(3) 0.010(3)
C5 0.044(5) 0.045(5) 0.039(4) -0.002(3) -0.011(3) 0.016(4)
C6 0.053(5) 0.053(5) 0.037(5) 0.012(3) -0.012(3) 0.014(6)
C7 0.033(7) 0.030(5) 0.035(7) 0.000 0.000 0.016(4)
C8 0.025(5) 0.034(4) 0.034(5) 0.0004(19) 0.001(4) 0.013(2)
C9 0.019(6) 0.200(18) 0.044(7) 0.004(3) 0.008(5) 0.009(3)
C10 0.027(10) 0.37(5) 0.044(11) 0.000 0.000 0.013(5)
C11 0.074(10) 0.074(10) 0.040(11) 0.000 0.000 0.037(5)
C12 0.049(5) 0.023(5) 0.057(6) -0.004(5) -0.002(2) 0.012(2)

loop_
_atom_type_symbol
_atom_type_description
_atom_type_scat_dispersion_real
_atom_type_scat_dispersion_imag
_atom_type_scat_source
C C 0.0033 0.0016 'International Tables Vol C Tables 4.2.6.8 and 6.1.1.4'
H H 0.0000 0.0000 'International Tables Vol C Tables 4.2.6.8 and 6.1.1.4'
K K 0.2009 0.2494 'International Tables Vol C Tables 4.2.6.8 and 6.1.1.4'
N N 0.0061 0.0033 'International Tables Vol C Tables 4.2.6.8 and 6.1.1.4'
O O 0.0106 0.0060 'International Tables Vol C Tables 4.2.6.8 and 6.1.1.4'
Pb Pb -3.3944 10.1111 'International Tables Vol C Tables 4.2.6.8 and 6.1.1.4'

loop_
_geom_angle_atom_site_label_1
_geom_angle_atom_site_label_2
_geom_angle_atom_site_label_3
_geom_angle
_geom_angle_site_symmetry_1
_geom_angle_site_symmetry_3
O3 Pb1 O1 83.45(17) . 24
O3 Pb1 O1 83.45(17) . .
O1 Pb1 O1 74.9(2) 24 .
O3 Pb1 O2 130.84(14) . 24
O1 Pb1 O2 48.33(15) 24 24
O1 Pb1 O2 91.14(17) . 24
O3 Pb1 O2 130.84(14) . .
O1 Pb1 O2 91.14(17) 24 .
O1 Pb1 O2 48.33(15) . .
O2 Pb1 O2 68.5(2) 24 .
O3 Pb1 C2 24.0(3) . .
O1 Pb1 C2 102.41(19) 24 .
O1 Pb1 C2 102.4(2) . .
O2 Pb1 C2 143.40(12) 24 .
O2 Pb1 C2 143.40(12) . .
O3 Pb1 C1 107.25(18) . 24
O1 Pb1 C1 24.10(17) 24 24
O1 Pb1 C1 81.81(18) . 24
O2 Pb1 C1 24.24(16) 24 24
O2 Pb1 C1 78.57(17) . 24
C2 Pb1 C1 124.14(18) . 24
O3 Pb1 C1 107.25(18) . .
O1 Pb1 C1 81.81(18) 24 .
O1 Pb1 C1 24.10(17) . .
O2 Pb1 C1 78.57(17) 24 .
O2 Pb1 C1 24.24(16) . .
C2 Pb1 C1 124.14(19) . .
C1 Pb1 C1 78.6(2) 24 .
O3 Pb1 O2 74.02(12) . 15_556
O1 Pb1 O2 71.60(15) 24 15_556
O1 Pb1 O2 141.24(15) . 15_556
O2 Pb1 O2 80.92(17) 24 15_556
O2 Pb1 O2 148.96(12) . 15_556
C2 Pb1 O2 67.19(11) . 15_556
C1 Pb1 O2 75.54(15) 24 15_556
C1 Pb1 O2 153.14(16) . 15_556
O3 Pb1 O2 74.02(12) . 10_556
O1 Pb1 O2 141.24(15) 24 10_556
O1 Pb1 O2 71.60(15) . 10_556
O2 Pb1 O2 148.96(12) 24 10_556
O2 Pb1 O2 80.92(16) . 10_556
C2 Pb1 O2 67.19(11) . 10_556
C1 Pb1 O2 153.14(16) 24 10_556
C1 Pb1 O2 75.54(15) . 10_556
O2 Pb1 O2 128.58(19) 15_556 10_556
O3 Pb1 O4 47.9(2) . .
O1 Pb1 O4 120.43(15) 24 .
O1 Pb1 O4 120.43(15) . .
O2 Pb1 O4 144.42(12) 24 .
O2 Pb1 O4 144.42(12) . .
C2 Pb1 O4 23.9(2) . .
C1 Pb1 O4 136.80(14) 24 .
C1 Pb1 O4 136.80(14) . .
O2 Pb1 O4 64.32(9) 15_556 .
O2 Pb1 O4 64.32(9) 10_556 .
O3 Pb1 Pb1 120.22(5) . 15_556
O1 Pb1 Pb1 75.30(12) 24 15_556
O1 Pb1 Pb1 138.91(12) . 15_556
O2 Pb1 Pb1 47.79(11) 24 15_556
O2 Pb1 Pb1 105.15(10) . 15_556
C2 Pb1 Pb1 111.13(9) . 15_556
C1 Pb1 Pb1 60.05(13) 24 15_556
C1 Pb1 Pb1 123.42(13) . 15_556
O2 Pb1 Pb1 46.35(10) 15_556 15_556
O2 Pb1 Pb1 143.41(9) 10_556 15_556
O4 Pb1 Pb1 98.96(7) . 15_556
O2 K1 O2 72.7(2) . 24
O2 K1 O4 140.85(19) . 8_556
O2 K1 O4 69.78(17) 24 8_556
O2 K1 O4 69.78(17) . 10_556
O2 K1 O4 140.85(19) 24 10_556
O4 K1 O4 142.3(2) 8_556 10_556
O2 K1 O5 142.76(15) . 1
O2 K1 O5 142.76(16) 24 1
O4 K1 O5 73.04(14) 8_556 1
O4 K1 O5 73.04(14) 10_556 1
C1 O1 Pb1 107.2(4) . .
C1 O2 K1 150.0(5) . .
C1 O2 Pb1 80.5(4) . .
K1 O2 Pb1 94.52(16) . .
C1 O2 Pb1 110.8(4) . 17_556
K1 O2 Pb1 98.26(16) . 17_556
Pb1 O2 Pb1 85.86(14) . 17_556
C2 O3 Pb1 109.3(6) . .
C2 O4 Pb1 76.4(5) . .
C11 N1 C12 108.8(7) . 3_455
C11 N1 C12 108.8(7) . .
C12 N1 C12 110.1(6) 3_455 .
C11 N1 C12 108.8(7) . 5_445
C12 N1 C12 110.1(6) 3_455 5_445
C12 N1 C12 110.1(6) . 5_445
O2 C1 O1 123.9(6) . .
O2 C1 C4 120.1(6) . .
O1 C1 C4 116.0(6) . .
O2 C1 Pb1 75.2(4) . .
O1 C1 Pb1 48.7(3) . .
C4 C1 Pb1 164.6(5) . .
O4 C2 O3 126.4(8) . .
O4 C2 C8 120.0(8) . .
O3 C2 C8 113.7(8) . .
O4 C2 Pb1 79.6(5) . .
O3 C2 Pb1 46.8(4) . .
C8 C2 Pb1 160.4(7) . .
C4 C3 C4 122.1(9) . 22_445
C4 C3 H3 119.0 . .
C4 C3 H3 119.0 22_445 .
C3 C4 C5 118.2(7) . .
C3 C4 C1 120.5(6) . .
C5 C4 C1 121.2(6) . .
C6 C5 C4 120.5(7) . .
C6 C5 H5 119.8 . .
C4 C5 H5 119.8 . .
C5 C6 C5 120.5(10) . 22_445
C5 C6 H6 119.7 . .
C5 C6 H6 119.7 22_445 .
C8 C7 C8 117.6(13) 16_556 .
C8 C7 H7 121.2 16_556 .
C8 C7 H7 121.2 . .
C9 C8 C7 120.2(10) . .
C9 C8 C2 119.4(10) . .
C7 C8 C2 120.4(9) . .
C10 C9 C8 120.4(13) . .
C10 C9 H9 119.8 . .
C8 C9 H9 119.8 . .
C9 C10 C9 121.3(19) . 16_556
C9 C10 H10 119.3 . .
C9 C10 H10 119.3 16_556 .
N1 C11 H11A 109.5 . .
N1 C11 H11B 109.5 . .
H11A C11 H11B 109.5 . .
N1 C11 H11C 109.5 . .
H11A C11 H11C 109.5 . .
H11B C11 H11C 109.5 . .
N1 C12 H12A 109.5 . .
N1 C12 H12B 109.5 . .
H12A C12 H12B 109.5 . .
N1 C12 H12C 109.5 . .
H12A C12 H12C 109.5 . .
H12B C12 H12C 109.5 . .

loop_
_geom_bond_atom_site_label_1
_geom_bond_atom_site_label_2
_geom_bond_distance
_geom_bond_site_symmetry_2
Pb1 O3 2.299(7) .
Pb1 O1 2.347(5) 24
Pb1 O1 2.347(5) .
Pb1 O2 2.925(5) 24
Pb1 O2 2.925(5) .
Pb1 C2 2.978(9) .
Pb1 C1 2.984(7) 24
Pb1 C1 2.984(7) .
Pb1 O2 2.994(6) 15_556
Pb1 O2 2.994(6) 10_556
Pb1 O4 3.014(6) .
Pb1 Pb1 4.0318(4) 15_556
K1 O2 2.780(5) .
K1 O2 2.780(5) 24
K1 O4 2.810(5) 8_556
K1 O4 2.810(5) 10_556
K1 O5 2.948(17) 1
O1 C1 1.275(8) .
O2 C1 1.242(8) .
O2 Pb1 2.994(6) 17_556
O3 C2 1.282(11) .
O4 C2 1.243(12) .
O5 O5 0.00(6) 1
O6W O6W 1.45(9) 13_556
N1 C11 1.49(2) .
N1 C12 1.503(11) 3_455
N1 C12 1.503(11) .
N1 C12 1.503(11) 5_445
C1 C4 1.506(9) .
C2 C8 1.507(13) .
C3 C4 1.388(8) .
C3 C4 1.388(8) 22_445
C3 H3 0.9300 .
C4 C5 1.397(9) .
C5 C6 1.377(9) .
C5 H5 0.9300 .
C6 C5 1.377(9) 22_445
C6 H6 0.9300 .
C7 C8 1.418(12) 16_556
C7 C8 1.418(12) .
C7 H7 0.9300 .
C8 C9 1.366(14) .
C9 C10 1.364(17) .
C9 H9 0.9300 .
C10 C9 1.364(17) 16_556
C10 H10 0.9300 .
C11 H11A 0.9600 .
C11 H11B 0.9600 .
C11 H11C 0.9600 .
C12 H12A 0.9600 .
C12 H12B 0.9600 .
C12 H12C 0.9600 .
